data_7132083
loop_
_publ_author_name
'Bo\/lt, Ma\/lgorzata'
'Mermela, Aleksandra'
'\.Zak, Patrycja'

_publ_section_title
;
 Highly selective \a-hydrogermylation of alkynes catalyzed by an in-situ
 generated bulky NHC--cobalt complex
;
_journal_name_full 'Chemical Communications'
_journal_paper_doi 10.1039/D3CC03404F
_journal_year 2023
_chemical_formula_moiety 'C26 H21 F Ge'
_chemical_formula_sum 'C26 H21 F Ge'
_chemical_formula_weight 425.02
_space_group_crystal_system monoclinic
_space_group_IT_number 14
_space_group_name_Hall '-P 2ybc'
_space_group_name_H-M_alt 'P 1 21/c 1'
_atom_sites_solution_hydrogens mixed
_atom_sites_solution_primary dual
_audit_creation_date 2023-08-28
_audit_creation_method
;
Olex2 1.5
(compiled 2023.03.06 svn.rbb2c1857 for OlexSys, GUI svn.r6748)
;
_audit_update_record
;
2023-08-29 deposited with the CCDC.	2023-08-31 downloaded from the CCDC.
;
_cell_angle_alpha 90
_cell_angle_beta 94.317(2)
_cell_angle_gamma 90
_cell_formula_units_Z 4
_cell_length_a 10.1158(3)
_cell_length_b 10.3844(3)
_cell_length_c 19.5215(5)
_cell_measurement_reflns_used 5229
_cell_measurement_temperature 100(1)
_cell_measurement_theta_max 27.1280
_cell_measurement_theta_min 2.9380
_cell_volume 2044.85(10)
_computing_cell_refinement 'CrysAlisPro 1.171.42.56a (Rigaku OD, 2022)'
_computing_data_collection 'CrysAlisPro 1.171.42.56a (Rigaku OD, 2022)'
_computing_data_reduction 'CrysAlisPro 1.171.42.56a (Rigaku OD, 2022)'
_computing_molecular_graphics 'Olex2 1.5 (Dolomanov et al., 2009)'
_computing_publication_material 'Olex2 1.5 (Dolomanov et al., 2009)'
_computing_structure_refinement 'SHELXL 2018/3 (Sheldrick, 2015)'
_computing_structure_solution 'SHELXT  (Sheldrick, 2015)'
_diffrn_ambient_environment N~2~
_diffrn_ambient_temperature 100(1)
_diffrn_detector 'CCD plate'
_diffrn_detector_area_resol_mean 16.1544
_diffrn_detector_type Eos
_diffrn_measured_fraction_theta_full 0.999
_diffrn_measured_fraction_theta_max 0.861
_diffrn_measurement_details
;
List of Runs (angles in degrees, time in seconds):

  # Type    Start    End  Width  t~exp~   \w     \q     \k     \f   Frames
#--------------------------------------------------------------------------
  1  \w     30.00  89.00   1.00   10.00    --   16.56  27.00  79.00   59
  2  \w    -52.00  49.00   1.00   10.00    --   16.56 -27.00 -83.00  101
  3  \w    -21.00   4.00   1.00   10.00    --  -17.42  27.00  79.00   25
  4  \w    -62.00 -37.00   1.00   10.00    --  -17.42 -27.00 -83.00   25
  5  \w     39.00  87.00   1.00   10.00    --   16.56 178.00 -90.00   48
  6  \w    -20.00  36.00   1.00   10.00    --   16.56 -99.00  90.00   56
  7  \w     -6.00  20.00   1.00   10.00    --   16.56  77.00   0.00   26
  8  \w    -13.00  31.00   1.00   10.00    --   16.56  77.00 150.00   44
;
_diffrn_measurement_device 'four-circle diffractometer'
_diffrn_measurement_device_type 'Xcalibur, Eos'
_diffrn_measurement_method '\w scans'
_diffrn_orient_matrix_type 'CrysAlisPro convention (1999,Acta A55,543-557)'
_diffrn_orient_matrix_UB_11 0.0653948000
_diffrn_orient_matrix_UB_12 -0.0244751000
_diffrn_orient_matrix_UB_13 0.0052363000
_diffrn_orient_matrix_UB_21 0.0058760000
_diffrn_orient_matrix_UB_22 0.0010710000
_diffrn_orient_matrix_UB_23 -0.0359780000
_diffrn_orient_matrix_UB_31 0.0251292000
_diffrn_orient_matrix_UB_32 0.0637564000
_diffrn_orient_matrix_UB_33 0.0026122000
_diffrn_radiation_monochromator graphite
_diffrn_radiation_probe x-ray
_diffrn_radiation_type 'Mo K\a'
_diffrn_radiation_wavelength 0.71073
_diffrn_reflns_av_R_equivalents 0.0498
_diffrn_reflns_av_unetI/netI 0.0622
_diffrn_reflns_Laue_measured_fraction_full 0.999
_diffrn_reflns_Laue_measured_fraction_max 0.861
_diffrn_reflns_limit_h_max 13
_diffrn_reflns_limit_h_min -12
_diffrn_reflns_limit_k_max 12
_diffrn_reflns_limit_k_min -13
_diffrn_reflns_limit_l_max 23
_diffrn_reflns_limit_l_min -25
_diffrn_reflns_number 15431
_diffrn_reflns_point_group_measured_fraction_full 0.999
_diffrn_reflns_point_group_measured_fraction_max 0.861
_diffrn_reflns_theta_full 25.242
_diffrn_reflns_theta_max 28.425
_diffrn_reflns_theta_min 2.797
_diffrn_source 'fine-focus sealed X-ray tube'
_diffrn_source_type 'Enhance (Mo) X-ray Source'
_exptl_absorpt_coefficient_mu 1.515
_exptl_absorpt_correction_T_max 1.00000
_exptl_absorpt_correction_T_min 0.95465
_exptl_absorpt_correction_type multi-scan
_exptl_absorpt_process_details
;
CrysAlisPro 1.171.42.56a (Rigaku Oxford Diffraction, 2022)
Empirical absorption correction using spherical harmonics,
implemented in SCALE3 ABSPACK scaling algorithm.
;
_exptl_crystal_colour colourless
_exptl_crystal_colour_primary colourless
_exptl_crystal_density_diffrn 1.381
_exptl_crystal_description block
_exptl_crystal_F_000 872
_exptl_crystal_size_max 0.4
_exptl_crystal_size_mid 0.4
_exptl_crystal_size_min 0.1
_refine_diff_density_max 0.743
_refine_diff_density_min -0.442
_refine_diff_density_rms 0.091
_refine_ls_extinction_method none
_refine_ls_goodness_of_fit_ref 1.057
_refine_ls_hydrogen_treatment mixed
_refine_ls_matrix_type full
_refine_ls_number_parameters 261
_refine_ls_number_reflns 4435
_refine_ls_number_restraints 0
_refine_ls_restrained_S_all 1.057
_refine_ls_R_factor_all 0.0633
_refine_ls_R_factor_gt 0.0436
_refine_ls_shift/su_max 0.000
_refine_ls_shift/su_mean 0.000
_refine_ls_structure_factor_coef Fsqd
_refine_ls_weighting_details 'w=1/[\s^2^(Fo^2^)+(0.0322P)^2^+1.1872P] where P=(Fo^2^+2Fc^2^)/3'
_refine_ls_weighting_scheme calc
_refine_ls_wR_factor_gt 0.0839
_refine_ls_wR_factor_ref 0.0926
_reflns_Friedel_coverage 0.000
_reflns_number_gt 3449
_reflns_number_total 4435
_reflns_threshold_expression 'I > 2\s(I)'
_cod_data_source_file d3cc03404f2.cif
_cod_data_source_block gb1984_lt
_cod_original_cell_volume 2044.87(10)
_cod_database_code 7132083
_shelx_shelxl_version_number 2018/3
_shelx_space_group_comment
;
The symmetry employed for this shelxl refinement is uniquely defined
by the following loop, which should always be used as a source of
symmetry information in preference to the above space-group names.
They are only intended as comments.
;
_olex2_refinement_description
;
1. Fixed Uiso
 At 1.2 times of:
  All C(H) groups
2.a Aromatic/amide H refined with riding coordinates:
 C12(H12), C13(H13), C14(H14), C16(H16), C22(H22), C23(H23), C24(H24),
 C25(H25), C26(H26), C32(H32), C33(H33), C34(H34), C35(H35), C36(H36), C42(H42),
  C43(H43), C44(H44), C45(H45), C46(H46)
;
_olex2_submission_special_instructions 'No special instructions were received'
_oxdiff_exptl_absorpt_empirical_details
;
Empirical correction (ABSPACK) includes:
- Absorption correction using spherical harmonics
- Frame scaling
;
_oxdiff_exptl_absorpt_empirical_full_max 1.186
_oxdiff_exptl_absorpt_empirical_full_min 0.930

loop_
_space_group_symop_operation_xyz
'x, y, z'
'-x, y+1/2, -z+1/2'
'-x, -y, -z'
'x, -y-1/2, z-1/2'

loop_
_atom_site_label
_atom_site_type_symbol
_atom_site_fract_x
_atom_site_fract_y
_atom_site_fract_z
_atom_site_U_iso_or_equiv
_atom_site_adp_type
_atom_site_occupancy
_atom_site_site_symmetry_order
_atom_site_calc_flag
_atom_site_refinement_flags_posn
_atom_site_refinement_flags_adp
_atom_site_refinement_flags_occupancy
_atom_site_disorder_assembly
_atom_site_disorder_group
Ge1 Ge 0.72520(3) 0.71001(3) 0.57599(2) 0.01456(10) Uani 1 1 d . . . . .
F1 F 0.5566(2) 0.13663(17) 0.65848(12) 0.0445(5) Uani 1 1 d . . . . .
C1 C 0.7672(3) 0.5274(3) 0.58843(14) 0.0167(6) Uani 1 1 d . . . . .
C2 C 0.8550(3) 0.4748(3) 0.55022(18) 0.0278(8) Uani 1 1 d . . . . .
H2A H 0.894(3) 0.522(3) 0.5163(15) 0.017(8) Uiso 1 1 d . . . . .
H2B H 0.887(3) 0.391(3) 0.5552(16) 0.033(9) Uiso 1 1 d . . . . .
C11 C 0.7024(3) 0.4514(3) 0.64063(14) 0.0171(6) Uani 1 1 d . . . . .
C12 C 0.6772(3) 0.5035(3) 0.70408(15) 0.0205(6) Uani 1 1 d . . . . .
H12 H 0.702649 0.589841 0.714428 0.025 Uiso 1 1 calc R U . . .
C13 C 0.6160(3) 0.4323(3) 0.75202(16) 0.0280(7) Uani 1 1 d . . . . .
H13 H 0.601138 0.469310 0.795281 0.034 Uiso 1 1 calc R U . . .
C14 C 0.5759(3) 0.3072(3) 0.73764(18) 0.0325(8) Uani 1 1 d . . . . .
H14 H 0.533800 0.257161 0.770424 0.039 Uiso 1 1 calc R U . . .
C15 C 0.5989(3) 0.2582(3) 0.67492(18) 0.0284(8) Uani 1 1 d . . . . .
C16 C 0.6605(3) 0.3257(3) 0.62575(16) 0.0233(7) Uani 1 1 d . . . . .
H16 H 0.674321 0.287586 0.582612 0.028 Uiso 1 1 calc R U . . .
C21 C 0.5360(3) 0.7421(3) 0.57484(14) 0.0164(6) Uani 1 1 d . . . . .
C22 C 0.4886(3) 0.8670(3) 0.56253(14) 0.0203(6) Uani 1 1 d . . . . .
H22 H 0.549905 0.933720 0.554636 0.024 Uiso 1 1 calc R U . . .
C23 C 0.3556(3) 0.8961(3) 0.56150(15) 0.0245(7) Uani 1 1 d . . . . .
H23 H 0.325980 0.981688 0.552614 0.029 Uiso 1 1 calc R U . . .
C24 C 0.2654(3) 0.8002(3) 0.57346(15) 0.0267(7) Uani 1 1 d . . . . .
H24 H 0.173748 0.819846 0.573814 0.032 Uiso 1 1 calc R U . . .
C25 C 0.3097(3) 0.6757(3) 0.58488(16) 0.0271(7) Uani 1 1 d . . . . .
H25 H 0.247946 0.609225 0.592575 0.033 Uiso 1 1 calc R U . . .
C26 C 0.4433(3) 0.6470(3) 0.58519(15) 0.0204(6) Uani 1 1 d . . . . .
H26 H 0.472063 0.560716 0.592627 0.025 Uiso 1 1 calc R U . . .
C31 C 0.8223(3) 0.8056(3) 0.64979(14) 0.0167(6) Uani 1 1 d . . . . .
C32 C 0.7664(3) 0.9067(3) 0.68396(15) 0.0225(7) Uani 1 1 d . . . . .
H32 H 0.676809 0.930446 0.672205 0.027 Uiso 1 1 calc R U . . .
C33 C 0.8402(3) 0.9734(3) 0.73518(16) 0.0275(7) Uani 1 1 d . . . . .
H33 H 0.800779 1.042556 0.758150 0.033 Uiso 1 1 calc R U . . .
C34 C 0.9696(3) 0.9404(3) 0.75298(16) 0.0270(7) Uani 1 1 d . . . . .
H34 H 1.019492 0.986482 0.788139 0.032 Uiso 1 1 calc R U . . .
C35 C 1.0269(3) 0.8400(3) 0.71959(16) 0.0246(7) Uani 1 1 d . . . . .
H35 H 1.116448 0.816795 0.731754 0.030 Uiso 1 1 calc R U . . .
C36 C 0.9537(3) 0.7731(3) 0.66825(15) 0.0197(6) Uani 1 1 d . . . . .
H36 H 0.993671 0.704215 0.645385 0.024 Uiso 1 1 calc R U . . .
C41 C 0.7872(3) 0.7627(3) 0.48825(14) 0.0165(6) Uani 1 1 d . . . . .
C42 C 0.7162(3) 0.7243(3) 0.42738(15) 0.0229(7) Uani 1 1 d . . . . .
H42 H 0.637662 0.674712 0.429524 0.028 Uiso 1 1 calc R U . . .
C43 C 0.7589(3) 0.7574(3) 0.36438(16) 0.0308(8) Uani 1 1 d . . . . .
H43 H 0.709239 0.731265 0.323499 0.037 Uiso 1 1 calc R U . . .
C44 C 0.8732(3) 0.8283(3) 0.36029(17) 0.0281(7) Uani 1 1 d . . . . .
H44 H 0.902949 0.850338 0.316787 0.034 Uiso 1 1 calc R U . . .
C45 C 0.9437(3) 0.8669(3) 0.41953(16) 0.0256(7) Uani 1 1 d . . . . .
H45 H 1.022328 0.916148 0.416876 0.031 Uiso 1 1 calc R U . . .
C46 C 0.9015(3) 0.8349(3) 0.48295(16) 0.0212(7) Uani 1 1 d . . . . .
H46 H 0.951246 0.862697 0.523483 0.025 Uiso 1 1 calc R U . . .

loop_
_atom_site_aniso_label
_atom_site_aniso_U_11
_atom_site_aniso_U_22
_atom_site_aniso_U_33
_atom_site_aniso_U_23
_atom_site_aniso_U_13
_atom_site_aniso_U_12
Ge1 0.01255(16) 0.01502(17) 0.01587(17) 0.00028(12) -0.00051(11) 0.00052(12)
F1 0.0418(12) 0.0190(10) 0.0737(16) 0.0093(10) 0.0118(11) -0.0039(9)
C1 0.0161(15) 0.0178(15) 0.0151(15) 0.0009(11) -0.0062(11) -0.0002(11)
C2 0.0323(19) 0.0176(18) 0.035(2) 0.0046(15) 0.0108(16) 0.0054(14)
C11 0.0123(14) 0.0171(15) 0.0211(16) 0.0036(12) -0.0030(11) 0.0043(11)
C12 0.0180(16) 0.0229(16) 0.0199(16) 0.0003(12) -0.0022(12) 0.0058(12)
C13 0.0256(18) 0.038(2) 0.0205(17) 0.0084(14) 0.0036(13) 0.0126(14)
C14 0.0248(17) 0.034(2) 0.039(2) 0.0215(16) 0.0089(15) 0.0084(14)
C15 0.0263(17) 0.0153(16) 0.044(2) 0.0071(14) 0.0045(15) 0.0016(13)
C16 0.0221(16) 0.0217(17) 0.0256(17) 0.0007(13) -0.0010(13) 0.0046(12)
C21 0.0165(15) 0.0196(15) 0.0126(14) -0.0012(11) -0.0017(11) 0.0008(11)
C22 0.0199(16) 0.0228(16) 0.0178(16) -0.0007(12) -0.0018(12) -0.0010(12)
C23 0.0262(17) 0.0278(18) 0.0195(16) 0.0022(13) 0.0004(13) 0.0106(13)
C24 0.0145(15) 0.043(2) 0.0228(17) 0.0016(14) 0.0019(13) 0.0066(14)
C25 0.0197(16) 0.0367(19) 0.0242(18) 0.0030(14) -0.0031(13) -0.0087(13)
C26 0.0184(15) 0.0221(16) 0.0201(16) -0.0004(12) -0.0030(12) -0.0015(12)
C31 0.0179(15) 0.0173(15) 0.0144(14) 0.0045(11) -0.0018(11) -0.0021(11)
C32 0.0193(16) 0.0234(17) 0.0244(17) -0.0030(13) -0.0013(13) 0.0030(12)
C33 0.0332(19) 0.0227(17) 0.0262(18) -0.0067(13) 0.0006(14) 0.0010(13)
C34 0.0284(19) 0.0270(18) 0.0244(18) -0.0024(14) -0.0063(14) -0.0125(14)
C35 0.0192(16) 0.0249(17) 0.0286(18) 0.0029(14) -0.0048(13) -0.0039(12)
C36 0.0211(16) 0.0178(16) 0.0196(15) 0.0000(12) -0.0014(12) -0.0015(12)
C41 0.0176(15) 0.0147(15) 0.0173(15) -0.0001(11) 0.0014(11) 0.0021(11)
C42 0.0248(17) 0.0207(17) 0.0229(17) -0.0003(13) -0.0008(13) -0.0046(12)
C43 0.039(2) 0.0345(19) 0.0190(17) -0.0023(14) 0.0018(15) -0.0013(15)
C44 0.037(2) 0.0267(18) 0.0218(17) 0.0052(13) 0.0117(14) 0.0062(14)
C45 0.0212(16) 0.0245(18) 0.0322(19) 0.0049(14) 0.0097(14) -0.0007(13)
C46 0.0185(16) 0.0200(16) 0.0245(17) 0.0007(12) -0.0014(13) 0.0012(12)

loop_
_atom_type_symbol
_atom_type_description
_atom_type_scat_dispersion_real
_atom_type_scat_dispersion_imag
_atom_type_scat_source
C C 0.0033 0.0016 'International Tables Vol C Tables 4.2.6.8 and 6.1.1.4'
H H 0.0000 0.0000 'International Tables Vol C Tables 4.2.6.8 and 6.1.1.4'
F F 0.0171 0.0103 'International Tables Vol C Tables 4.2.6.8 and 6.1.1.4'
Ge Ge 0.1547 1.8001 'International Tables Vol C Tables 4.2.6.8 and 6.1.1.4'

loop_
_geom_angle_atom_site_label_1
_geom_angle_atom_site_label_2
_geom_angle_atom_site_label_3
_geom_angle
_geom_angle_site_symmetry_1
_geom_angle_site_symmetry_3
_geom_angle_publ_flag
C21 Ge1 C1 111.88(12) . . ?
C21 Ge1 C31 111.24(12) . . ?
C21 Ge1 C41 108.91(12) . . ?
C31 Ge1 C1 108.01(11) . . ?
C41 Ge1 C1 107.50(12) . . ?
C41 Ge1 C31 109.20(12) . . ?
C2 C1 Ge1 118.7(2) . . ?
C2 C1 C11 121.3(3) . . ?
C11 C1 Ge1 120.0(2) . . ?
C1 C2 H2A 121.4(18) . . ?
C1 C2 H2B 125(2) . . ?
H2A C2 H2B 114(3) . . ?
C12 C11 C1 121.6(3) . . ?
C12 C11 C16 118.4(3) . . ?
C16 C11 C1 119.9(3) . . ?
C11 C12 H12 119.4 . . ?
C13 C12 C11 121.2(3) . . ?
C13 C12 H12 119.4 . . ?
C12 C13 H13 119.8 . . ?
C12 C13 C14 120.4(3) . . ?
C14 C13 H13 119.8 . . ?
C13 C14 H14 121.1 . . ?
C15 C14 C13 117.8(3) . . ?
C15 C14 H14 121.1 . . ?
F1 C15 C16 117.3(3) . . ?
C14 C15 F1 119.1(3) . . ?
C14 C15 C16 123.6(3) . . ?
C11 C16 H16 120.7 . . ?
C15 C16 C11 118.5(3) . . ?
C15 C16 H16 120.7 . . ?
C22 C21 Ge1 119.1(2) . . ?
C26 C21 Ge1 123.6(2) . . ?
C26 C21 C22 117.3(3) . . ?
C21 C22 H22 119.1 . . ?
C23 C22 C21 121.8(3) . . ?
C23 C22 H22 119.1 . . ?
C22 C23 H23 120.1 . . ?
C22 C23 C24 119.7(3) . . ?
C24 C23 H23 120.1 . . ?
C23 C24 H24 120.3 . . ?
C25 C24 C23 119.5(3) . . ?
C25 C24 H24 120.3 . . ?
C24 C25 H25 119.8 . . ?
C24 C25 C26 120.4(3) . . ?
C26 C25 H25 119.8 . . ?
C21 C26 H26 119.4 . . ?
C25 C26 C21 121.2(3) . . ?
C25 C26 H26 119.4 . . ?
C32 C31 Ge1 122.6(2) . . ?
C32 C31 C36 118.4(3) . . ?
C36 C31 Ge1 119.0(2) . . ?
C31 C32 H32 119.8 . . ?
C31 C32 C33 120.5(3) . . ?
C33 C32 H32 119.8 . . ?
C32 C33 H33 119.7 . . ?
C34 C33 C32 120.6(3) . . ?
C34 C33 H33 119.7 . . ?
C33 C34 H34 120.1 . . ?
C33 C34 C35 119.7(3) . . ?
C35 C34 H34 120.1 . . ?
C34 C35 H35 120.0 . . ?
C34 C35 C36 119.9(3) . . ?
C36 C35 H35 120.0 . . ?
C31 C36 H36 119.6 . . ?
C35 C36 C31 120.9(3) . . ?
C35 C36 H36 119.6 . . ?
C42 C41 Ge1 119.3(2) . . ?
C46 C41 Ge1 122.8(2) . . ?
C46 C41 C42 117.9(3) . . ?
C41 C42 H42 119.6 . . ?
C43 C42 C41 120.8(3) . . ?
C43 C42 H42 119.6 . . ?
C42 C43 H43 119.8 . . ?
C42 C43 C44 120.4(3) . . ?
C44 C43 H43 119.8 . . ?
C43 C44 H44 120.2 . . ?
C45 C44 C43 119.5(3) . . ?
C45 C44 H44 120.2 . . ?
C44 C45 H45 119.7 . . ?
C44 C45 C46 120.6(3) . . ?
C46 C45 H45 119.7 . . ?
C41 C46 H46 119.6 . . ?
C45 C46 C41 120.8(3) . . ?
C45 C46 H46 119.6 . . ?

loop_
_geom_bond_atom_site_label_1
_geom_bond_atom_site_label_2
_geom_bond_distance
_geom_bond_site_symmetry_2
_geom_bond_publ_flag
Ge1 C1 1.954(3) . ?
Ge1 C21 1.941(3) . ?
Ge1 C31 1.953(3) . ?
Ge1 C41 1.946(3) . ?
F1 C15 1.363(4) . ?
C1 C2 1.320(4) . ?
C1 C11 1.481(4) . ?
C2 H2A 0.93(3) . ?
C2 H2B 0.93(3) . ?
C11 C12 1.393(4) . ?
C11 C16 1.396(4) . ?
C12 H12 0.9500 . ?
C12 C13 1.376(4) . ?
C13 H13 0.9500 . ?
C13 C14 1.383(5) . ?
C14 H14 0.9500 . ?
C14 C15 1.362(5) . ?
C15 C16 1.375(4) . ?
C16 H16 0.9500 . ?
C21 C22 1.397(4) . ?
C21 C26 1.387(4) . ?
C22 H22 0.9500 . ?
C22 C23 1.378(4) . ?
C23 H23 0.9500 . ?
C23 C24 1.382(4) . ?
C24 H24 0.9500 . ?
C24 C25 1.382(4) . ?
C25 H25 0.9500 . ?
C25 C26 1.384(4) . ?
C26 H26 0.9500 . ?
C31 C32 1.387(4) . ?
C31 C36 1.391(4) . ?
C32 H32 0.9500 . ?
C32 C33 1.387(4) . ?
C33 H33 0.9500 . ?
C33 C34 1.372(4) . ?
C34 H34 0.9500 . ?
C34 C35 1.380(4) . ?
C35 H35 0.9500 . ?
C35 C36 1.387(4) . ?
C36 H36 0.9500 . ?
C41 C42 1.399(4) . ?
C41 C46 1.389(4) . ?
C42 H42 0.9500 . ?
C42 C43 1.378(4) . ?
C43 H43 0.9500 . ?
C43 C44 1.378(5) . ?
C44 H44 0.9500 . ?
C44 C45 1.372(4) . ?
C45 H45 0.9500 . ?
C45 C46 1.380(4) . ?
C46 H46 0.9500 . ?

loop_
_geom_torsion_atom_site_label_1
_geom_torsion_atom_site_label_2
_geom_torsion_atom_site_label_3
_geom_torsion_atom_site_label_4
_geom_torsion
_geom_torsion_site_symmetry_1
_geom_torsion_site_symmetry_2
_geom_torsion_site_symmetry_3
_geom_torsion_site_symmetry_4
_geom_torsion_publ_flag
Ge1 C1 C11 C12 -37.9(3) . . . . ?
Ge1 C1 C11 C16 139.7(2) . . . . ?
Ge1 C21 C22 C23 -179.6(2) . . . . ?
Ge1 C21 C26 C25 179.0(2) . . . . ?
Ge1 C31 C32 C33 -178.8(2) . . . . ?
Ge1 C31 C36 C35 178.9(2) . . . . ?
Ge1 C41 C42 C43 -178.6(2) . . . . ?
Ge1 C41 C46 C45 178.1(2) . . . . ?
F1 C15 C16 C11 178.6(3) . . . . ?
C1 C11 C12 C13 179.5(3) . . . . ?
C1 C11 C16 C15 -179.0(3) . . . . ?
C2 C1 C11 C12 141.2(3) . . . . ?
C2 C1 C11 C16 -41.2(4) . . . . ?
C11 C12 C13 C14 -1.1(4) . . . . ?
C12 C11 C16 C15 -1.4(4) . . . . ?
C12 C13 C14 C15 -0.1(4) . . . . ?
C13 C14 C15 F1 -177.8(3) . . . . ?
C13 C14 C15 C16 0.6(5) . . . . ?
C14 C15 C16 C11 0.2(5) . . . . ?
C16 C11 C12 C13 1.9(4) . . . . ?
C21 C22 C23 C24 0.5(4) . . . . ?
C22 C21 C26 C25 -1.5(4) . . . . ?
C22 C23 C24 C25 -1.3(5) . . . . ?
C23 C24 C25 C26 0.8(5) . . . . ?
C24 C25 C26 C21 0.7(5) . . . . ?
C26 C21 C22 C23 0.9(4) . . . . ?
C31 C32 C33 C34 -0.1(5) . . . . ?
C32 C31 C36 C35 0.0(4) . . . . ?
C32 C33 C34 C35 0.1(5) . . . . ?
C33 C34 C35 C36 0.1(5) . . . . ?
C34 C35 C36 C31 -0.1(4) . . . . ?
C36 C31 C32 C33 0.1(4) . . . . ?
C41 C42 C43 C44 0.5(5) . . . . ?
C42 C41 C46 C45 -0.4(4) . . . . ?
C42 C43 C44 C45 -0.7(5) . . . . ?
C43 C44 C45 C46 0.3(5) . . . . ?
C44 C45 C46 C41 0.2(4) . . . . ?
C46 C41 C42 C43 0.0(4) . . . . ?
